data_1010268
loop_
_publ_author_name
'Ziegler, G E'

_publ_section_title
;
The Crystal Structure of Potassium Nitrite, K N O~2~
;
_journal_coden_ASTM ZEKGAX
_journal_name_full
;
Zeitschrift fuer Kristallographie, Kristallgeometrie, Kristallphysik,
Kristallchemie (-144,1977)
;
_journal_page_first 491
_journal_page_last 499
_journal_volume 94
_journal_year 1936
_chemical_formula_structural 'K N O2'
_chemical_formula_sum 'K N O2'
_chemical_name_systematic 'Potassium nitrate(III)'
_space_group_IT_number 8
_symmetry_cell_setting monoclinic
_symmetry_Int_Tables_number 8
_symmetry_space_group_name_Hall 'C -2y'
_symmetry_space_group_name_H-M 'C 1 m 1'
_cell_angle_alpha 90
_cell_angle_beta 114.83
_cell_angle_gamma 90
_cell_formula_units_Z 2
_cell_length_a 4.45
_cell_length_b 4.99
_cell_length_c 7.31
_cell_volume 147.3
_cod_database_code 1010268

loop_
_symmetry_equiv_pos_as_xyz
x,y,z
x,-y,z
1/2+x,1/2+y,z
1/2+x,1/2-y,z

loop_
_atom_site_label
_atom_site_type_symbol
_atom_site_symmetry_multiplicity
_atom_site_Wyckoff_symbol
_atom_site_fract_x
_atom_site_fract_y
_atom_site_fract_z
_atom_site_occupancy
_atom_site_attached_hydrogens
_atom_site_calc_flag
K1 K1+ 2 a 0. 0. 0. 1. 0 d
N1 N3+ 2 a 0.5 0. 0.486 1. 0 d
O1 O2- 4 b 0.444 0.194 0.417 1. 0 d

loop_
_atom_type_symbol
_atom_type_oxidation_number
K1+ 1.000
N3+ 3.000
O2- -2.000
